data_4082704
loop_
_publ_author_name
'Bernhammer, Jan C.'
'Huynh, Han Vinh'

_publ_section_title
;
 Benzimidazolin-2-ylidene Complexes of Palladium(II) Featuring a Thioether
 Moiety: Synthesis, Characterization, Molecular Dynamics, and Catalytic
 Activities
;
_journal_issue 5
_journal_name_full Organometallics
_journal_page_first 1266
_journal_paper_doi 10.1021/om500083r
_journal_volume 33
_journal_year 2014
_chemical_formula_sum 'C32 H48 Br4 N4 Pd2 S2'
_chemical_formula_weight 1085.30
_chemical_name_systematic
; 
 ? 
;
_space_group_IT_number 14
_symmetry_cell_setting monoclinic
_symmetry_space_group_name_Hall '-P 2yn'
_symmetry_space_group_name_H-M 'P 1 21/n 1'
_atom_sites_solution_hydrogens geom
_atom_sites_solution_primary direct
_atom_sites_solution_secondary difmap
_audit_creation_method SHELXL-97
_cell_angle_alpha 90.00
_cell_angle_beta 102.121(2)
_cell_angle_gamma 90.00
_cell_formula_units_Z 6
_cell_length_a 11.5261(8)
_cell_length_b 36.043(3)
_cell_length_c 14.1629(9)
_cell_measurement_reflns_used 879
_cell_measurement_temperature 100(2)
_cell_measurement_theta_max 18.54
_cell_measurement_theta_min 2.24
_cell_volume 5752.6(7)
_computing_cell_refinement 'Bruker SMART'
_computing_data_collection 'Bruker SMART'
_computing_data_reduction 'Bruker SAINT'
_computing_molecular_graphics 'Bruker SHELXTL'
_computing_publication_material 'Bruker SHELXTL'
_computing_structure_refinement 'SHELXL-97 (Sheldrick, 1997)'
_computing_structure_solution 'SHELXS-97 (Sheldrick, 1990)'
_diffrn_ambient_temperature 100(2)
_diffrn_measured_fraction_theta_full 1.000
_diffrn_measured_fraction_theta_max 1.000
_diffrn_measurement_device_type 'CCD area detector'
_diffrn_measurement_method 'phi and omega scans'
_diffrn_radiation_monochromator graphite
_diffrn_radiation_source 'fine-focus sealed tube'
_diffrn_radiation_type MoK\a
_diffrn_radiation_wavelength 0.71073
_diffrn_reflns_av_R_equivalents 0.1402
_diffrn_reflns_av_sigmaI/netI 0.1485
_diffrn_reflns_limit_h_max 13
_diffrn_reflns_limit_h_min -13
_diffrn_reflns_limit_k_max 42
_diffrn_reflns_limit_k_min -40
_diffrn_reflns_limit_l_max 14
_diffrn_reflns_limit_l_min -16
_diffrn_reflns_number 33937
_diffrn_reflns_theta_full 25.00
_diffrn_reflns_theta_max 25.00
_diffrn_reflns_theta_min 1.13
_exptl_absorpt_coefficient_mu 5.242
_exptl_absorpt_correction_T_max 0.5629
_exptl_absorpt_correction_T_min 0.4618
_exptl_absorpt_correction_type multi-scan
_exptl_absorpt_process_details 'Sadabs, (Sheldrick 2008)'
_exptl_crystal_colour YELLOW
_exptl_crystal_density_diffrn 1.880
_exptl_crystal_density_meas ?
_exptl_crystal_density_method 'not measured'
_exptl_crystal_description BLOCK
_exptl_crystal_F_000 3192
_exptl_crystal_size_max 0.10
_exptl_crystal_size_mid 0.06
_exptl_crystal_size_min 0.02
_refine_diff_density_max 3.538
_refine_diff_density_min -1.763
_refine_diff_density_rms 0.234
_refine_ls_extinction_method none
_refine_ls_goodness_of_fit_ref 0.995
_refine_ls_hydrogen_treatment constr
_refine_ls_matrix_type full
_refine_ls_number_parameters 607
_refine_ls_number_reflns 10121
_refine_ls_number_restraints 324
_refine_ls_restrained_S_all 0.982
_refine_ls_R_factor_all 0.1345
_refine_ls_R_factor_gt 0.0716
_refine_ls_shift/su_max 0.001
_refine_ls_shift/su_mean 0.000
_refine_ls_structure_factor_coef Fsqd
_refine_ls_weighting_details 'calc w=1/[\s^2^(Fo^2^)+(0.0534P)^2^+0.0000P] where P=(Fo^2^+2Fc^2^)/3'
_refine_ls_weighting_scheme calc
_refine_ls_wR_factor_gt 0.1338
_refine_ls_wR_factor_ref 0.1576
_reflns_number_gt 5989
_reflns_number_total 10121
_reflns_threshold_expression >2sigma(I)
_cod_data_source_file om500083r_si_002.cif
_cod_data_source_block c665
_cod_depositor_comments
;
The following automatic conversions were performed:

'_symmetry_cell_setting' value 'Monoclinic' changed to 'monoclinic'
according to
/usr/data/users/saulius/crontab/automatic-downloads/current/ACS/lib/dictionaries/cif_core.dic
dictionary named 'cif_core.dic' version 2.4.2 from
2011-04-26.

'_exptl_absorpt_correction_type' value 'Multi-scan'
changed to 'multi-scan' according to
/usr/data/users/saulius/crontab/automatic-downloads/current/ACS/lib/dictionaries/cif_core.dic
dictionary named 'cif_core.dic' version 2.4.2 from 2011-04-26.

Automatic conversion script
Id: cif_fix_values 2281 2013-09-26 08:29:07Z andrius 

The following automatic conversions were performed:

'_exptl_crystal_density_meas' value 'Not Measured' was changed to '?'
- the value is perceived as not measured.

Automatic conversion script
Id: cif_fix_values 3008 2015-01-20 13:52:24Z robertas 
;
_cod_original_cell_volume 5752.7(7)
_cod_original_sg_symbol_H-M P2(1)/n
_cod_database_code 4082704

loop_
_symmetry_equiv_pos_as_xyz
'x, y, z'
'-x+1/2, y+1/2, -z+1/2'
'-x, -y, -z'
'x-1/2, -y-1/2, z-1/2'

loop_
_atom_site_label
_atom_site_type_symbol
_atom_site_fract_x
_atom_site_fract_y
_atom_site_fract_z
_atom_site_U_iso_or_equiv
_atom_site_adp_type
_atom_site_occupancy
_atom_site_symmetry_multiplicity
_atom_site_calc_flag
_atom_site_refinement_flags
Pd1 Pd 0.52267(8) 0.64159(3) 1.14094(6) 0.0143(2) Uani 1 1 d .
Pd2 Pd 0.58512(9) 0.69268(3) 0.84606(6) 0.0173(2) Uani 1 1 d .
Pd3 Pd 0.03952(8) 0.47558(3) 0.35021(6) 0.0137(2) Uani 1 1 d .
Br1 Br 0.71947(11) 0.61487(4) 1.15486(9) 0.0215(3) Uani 1 1 d .
Br2 Br 0.31973(11) 0.66406(4) 1.10969(9) 0.0230(3) Uani 1 1 d .
Br3 Br 0.79922(11) 0.68696(4) 0.90221(9) 0.0241(3) Uani 1 1 d .
Br4 Br 0.37313(12) 0.70237(4) 0.80297(9) 0.0264(3) Uani 1 1 d .
Br6 Br -0.16133(11) 0.45817(3) 0.36022(8) 0.0184(3) Uani 1 1 d .
Br5 Br 0.24896(11) 0.48853(4) 0.36070(9) 0.0255(3) Uani 1 1 d .
S1 S 0.5903(3) 0.63077(9) 0.7891(2) 0.0211(7) Uani 1 1 d .
S2 S 0.6195(3) 0.69492(8) 1.2196(2) 0.0151(7) Uani 1 1 d .
S3 S -0.0361(3) 0.53379(8) 0.2847(2) 0.0152(7) Uani 1 1 d .
N1 N 0.4185(8) 0.5665(3) 1.1382(6) 0.012(2) Uani 1 1 d U
N2 N 0.4265(9) 0.5846(3) 0.9936(7) 0.020(2) Uani 1 1 d U
N3 N 0.5945(8) 0.7592(3) 0.9759(7) 0.017(2) Uani 1 1 d U
N4 N 0.6408(8) 0.7719(3) 0.8405(6) 0.014(2) Uani 1 1 d U
N5 N 0.1016(8) 0.3963(3) 0.3360(6) 0.014(2) Uani 1 1 d U
N6 N 0.1175(8) 0.4130(3) 0.4862(6) 0.011(2) Uani 1 1 d U
C1 C 0.4525(10) 0.5948(3) 1.0874(8) 0.015(3) Uani 1 1 d U
C2 C 0.3744(10) 0.5371(3) 1.0770(8) 0.017(3) Uani 1 1 d U
C3 C 0.3306(10) 0.5031(3) 1.0949(9) 0.020(3) Uani 1 1 d U
H3 H 0.3264 0.4957 1.1585 0.024 Uiso 1 1 calc R
C4 C 0.2922(10) 0.4796(3) 1.0155(8) 0.018(3) Uani 1 1 d U
H4 H 0.2638 0.4554 1.0248 0.022 Uiso 1 1 calc R
C5 C 0.2960(11) 0.4921(4) 0.9213(9) 0.025(3) Uani 1 1 d U
H5 H 0.2674 0.4760 0.8684 0.030 Uiso 1 1 calc R
C6 C 0.3390(10) 0.5265(3) 0.9022(8) 0.018(3) Uani 1 1 d U
H6 H 0.3414 0.5345 0.8387 0.022 Uiso 1 1 calc R
C7 C 0.3792(10) 0.5488(3) 0.9852(8) 0.014(3) Uani 1 1 d U
C8 C 0.4170(11) 0.5693(4) 1.2437(8) 0.023(3) Uani 1 1 d U
H8A H 0.3563 0.5520 1.2582 0.028 Uiso 1 1 calc R
H8B H 0.3929 0.5947 1.2575 0.028 Uiso 1 1 calc R
C9 C 0.5346(12) 0.5606(4) 1.3104(9) 0.027(3) Uani 1 1 d U
H9 H 0.5996 0.5753 1.2914 0.032 Uiso 1 1 calc R
C10 C 0.5611(11) 0.5195(4) 1.3078(9) 0.028(3) Uani 1 1 d U
H10A H 0.5027 0.5055 1.3347 0.043 Uiso 1 1 calc R
H10B H 0.6408 0.5146 1.3461 0.043 Uiso 1 1 calc R
H10C H 0.5570 0.5118 1.2408 0.043 Uiso 1 1 calc R
C11 C 0.5197(12) 0.5720(4) 1.4110(8) 0.030(3) Uani 1 1 d U
H11A H 0.5129 0.5990 1.4140 0.045 Uiso 1 1 calc R
H11B H 0.5887 0.5637 1.4592 0.045 Uiso 1 1 calc R
H11C H 0.4477 0.5605 1.4244 0.045 Uiso 1 1 calc R
C12 C 0.4402(10) 0.6079(3) 0.9101(8) 0.018(3) Uani 1 1 d U
H12A H 0.4348 0.6345 0.9267 0.021 Uiso 1 1 calc R
H12B H 0.3753 0.6024 0.8540 0.021 Uiso 1 1 calc R
C13 C 0.5585(10) 0.6005(3) 0.8835(8) 0.018(3) Uani 1 1 d U
H13A H 0.5601 0.5745 0.8619 0.022 Uiso 1 1 calc R
H13B H 0.6221 0.6035 0.9420 0.022 Uiso 1 1 calc R
C14 C 0.4689(11) 0.6234(4) 0.6850(9) 0.025(3) Uani 1 1 d U
H14 H 0.3924 0.6313 0.7014 0.030 Uiso 1 1 calc R
C15 C 0.4622(11) 0.5824(4) 0.6582(9) 0.026(3) Uani 1 1 d U
H15A H 0.4044 0.5789 0.5974 0.039 Uiso 1 1 calc R
H15B H 0.4376 0.5681 0.7094 0.039 Uiso 1 1 calc R
H15C H 0.5404 0.5739 0.6504 0.039 Uiso 1 1 calc R
C16 C 0.4969(13) 0.6486(4) 0.6053(9) 0.035(4) Uani 1 1 d U
H16A H 0.5746 0.6420 0.5924 0.052 Uiso 1 1 calc R
H16B H 0.4983 0.6746 0.6263 0.052 Uiso 1 1 calc R
H16C H 0.4358 0.6455 0.5463 0.052 Uiso 1 1 calc R
C17 C 0.6056(10) 0.7444(3) 0.8902(8) 0.012(3) Uani 1 1 d U
C18 C 0.6579(10) 0.8049(3) 0.8937(8) 0.014(3) Uani 1 1 d U
C19 C 0.6943(10) 0.8403(3) 0.8755(8) 0.017(3) Uani 1 1 d U
H19 H 0.7145 0.8464 0.8157 0.021 Uiso 1 1 calc R
C20 C 0.6999(10) 0.8660(3) 0.9472(8) 0.019(3) Uani 1 1 d U
H20 H 0.7251 0.8905 0.9367 0.023 Uiso 1 1 calc R
C21 C 0.6702(11) 0.8577(4) 1.0345(9) 0.024(3) Uani 1 1 d U
H21 H 0.6740 0.8766 1.0819 0.028 Uiso 1 1 calc R
C22 C 0.6354(10) 0.8226(3) 1.0539(9) 0.021(3) Uani 1 1 d U
H22 H 0.6170 0.8166 1.1145 0.025 Uiso 1 1 calc R
C23 C 0.6279(10) 0.7960(3) 0.9811(8) 0.013(3) Uani 1 1 d U
C24 C 0.6554(10) 0.7677(3) 0.7393(7) 0.015(3) Uani 1 1 d U
H24A H 0.6884 0.7428 0.7314 0.018 Uiso 1 1 calc R
H24B H 0.7131 0.7864 0.7264 0.018 Uiso 1 1 calc R
C25 C 0.5397(11) 0.7723(3) 0.6661(8) 0.020(3) Uani 1 1 d U
H25 H 0.4799 0.7548 0.6828 0.024 Uiso 1 1 calc R
C26 C 0.4917(11) 0.8106(3) 0.6648(8) 0.023(3) Uani 1 1 d U
H26A H 0.4812 0.8173 0.7296 0.035 Uiso 1 1 calc R
H26B H 0.4149 0.8119 0.6193 0.035 Uiso 1 1 calc R
H26C H 0.5472 0.8280 0.6447 0.035 Uiso 1 1 calc R
C27 C 0.5585(11) 0.7626(4) 0.5644(8) 0.024(3) Uani 1 1 d U
H27A H 0.4828 0.7646 0.5178 0.036 Uiso 1 1 calc R
H27B H 0.5888 0.7372 0.5644 0.036 Uiso 1 1 calc R
H27C H 0.6159 0.7799 0.5465 0.036 Uiso 1 1 calc R
C28 C 0.5547(10) 0.7379(3) 1.0523(8) 0.017(3) Uani 1 1 d U
H28A H 0.5055 0.7167 1.0231 0.021 Uiso 1 1 calc R
H28B H 0.5053 0.7540 1.0847 0.021 Uiso 1 1 calc R
C29 C 0.6614(10) 0.7235(3) 1.1271(8) 0.015(3) Uani 1 1 d U
H29A H 0.7079 0.7450 1.1582 0.018 Uiso 1 1 calc R
H29B H 0.7132 0.7089 1.0934 0.018 Uiso 1 1 calc R
C30 C 0.5111(11) 0.7235(3) 1.2678(8) 0.020(3) Uani 1 1 d U
H30 H 0.4382 0.7274 1.2163 0.024 Uiso 1 1 calc R
C31 C 0.4805(11) 0.7007(3) 1.3487(8) 0.021(3) Uani 1 1 d U
H31A H 0.5512 0.6979 1.4004 0.031 Uiso 1 1 calc R
H31B H 0.4524 0.6762 1.3241 0.031 Uiso 1 1 calc R
H31C H 0.4181 0.7132 1.3741 0.031 Uiso 1 1 calc R
C32 C 0.5639(11) 0.7604(3) 1.3034(8) 0.022(3) Uani 1 1 d U
H32A H 0.5058 0.7747 1.3298 0.033 Uiso 1 1 calc R
H32B H 0.5850 0.7740 1.2496 0.033 Uiso 1 1 calc R
H32C H 0.6352 0.7564 1.3538 0.033 Uiso 1 1 calc R
C33 C 0.0905(11) 0.4258(3) 0.3954(8) 0.019(3) Uani 1 1 d U
C34 C 0.1343(10) 0.3648(3) 0.3918(8) 0.018(3) Uani 1 1 d U
C35 C 0.1539(10) 0.3287(3) 0.3656(9) 0.020(3) Uani 1 1 d U
H35 H 0.1485 0.3219 0.3000 0.024 Uiso 1 1 calc R
C36 C 0.1820(10) 0.3028(3) 0.4407(8) 0.020(3) Uani 1 1 d U
H36 H 0.1963 0.2778 0.4259 0.024 Uiso 1 1 calc R
C37 C 0.1894(11) 0.3130(3) 0.5365(9) 0.023(3) Uani 1 1 d U
H37 H 0.2059 0.2945 0.5853 0.027 Uiso 1 1 calc R
C38 C 0.1734(11) 0.3491(3) 0.5627(9) 0.021(3) Uani 1 1 d U
H38 H 0.1833 0.3561 0.6286 0.025 Uiso 1 1 calc R
C39 C 0.1419(10) 0.3753(3) 0.4879(8) 0.016(3) Uani 1 1 d U
C40 C 0.0879(10) 0.3995(3) 0.2299(8) 0.019(3) Uani 1 1 d U
H40A H 0.1330 0.3792 0.2071 0.023 Uiso 1 1 calc R
H40B H 0.1232 0.4233 0.2151 0.023 Uiso 1 1 calc R
C41 C -0.0407(10) 0.3978(3) 0.1742(8) 0.018(3) Uani 1 1 d U
H41 H -0.0860 0.4186 0.1964 0.021 Uiso 1 1 calc R
C42 C -0.0997(12) 0.3618(4) 0.1890(9) 0.033(3) Uani 1 1 d U
H42A H -0.0562 0.3412 0.1672 0.049 Uiso 1 1 calc R
H42B H -0.1816 0.3619 0.1518 0.049 Uiso 1 1 calc R
H42C H -0.0997 0.3586 0.2577 0.049 Uiso 1 1 calc R
C43 C -0.0394(12) 0.4037(4) 0.0680(8) 0.028(3) Uani 1 1 d U
H43A H -0.0031 0.3822 0.0435 0.042 Uiso 1 1 calc R
H43B H 0.0066 0.4260 0.0610 0.042 Uiso 1 1 calc R
H43C H -0.1209 0.4068 0.0313 0.042 Uiso 1 1 calc R
C44 C 0.1261(10) 0.4367(3) 0.5722(8) 0.016(3) Uani 1 1 d U
H44A H 0.1391 0.4628 0.5547 0.020 Uiso 1 1 calc R
H44B H 0.1952 0.4289 0.6223 0.020 Uiso 1 1 calc R
C45 C -0.0142(11) 0.5656(3) 0.3871(8) 0.022(3) Uani 1 1 d U
H45A H 0.0561 0.5582 0.4366 0.027 Uiso 1 1 calc R
H45B H -0.0022 0.5912 0.3659 0.027 Uiso 1 1 calc R
C46 C 0.0680(11) 0.5515(3) 0.2116(8) 0.018(3) Uani 1 1 d U
H46 H 0.1511 0.5500 0.2502 0.021 Uiso 1 1 calc R
C47 C 0.0530(10) 0.5246(3) 0.1274(8) 0.019(3) Uani 1 1 d U
H47A H -0.0297 0.5249 0.0920 0.029 Uiso 1 1 calc R
H47B H 0.0743 0.4995 0.1517 0.029 Uiso 1 1 calc R
H47C H 0.1049 0.5321 0.0841 0.029 Uiso 1 1 calc R
C48 C 0.0399(11) 0.5912(3) 0.1796(8) 0.024(3) Uani 1 1 d U
H48A H 0.1041 0.6011 0.1513 0.036 Uiso 1 1 calc R
H48B H 0.0321 0.6063 0.2355 0.036 Uiso 1 1 calc R
H48C H -0.0348 0.5919 0.1314 0.036 Uiso 1 1 calc R

loop_
_atom_site_aniso_label
_atom_site_aniso_U_11
_atom_site_aniso_U_22
_atom_site_aniso_U_33
_atom_site_aniso_U_23
_atom_site_aniso_U_13
_atom_site_aniso_U_12
Pd1 0.0177(5) 0.0139(5) 0.0113(5) -0.0023(4) 0.0031(4) -0.0017(4)
Pd2 0.0265(6) 0.0133(5) 0.0114(5) -0.0013(4) 0.0022(4) -0.0018(4)
Pd3 0.0162(5) 0.0123(5) 0.0125(5) 0.0016(4) 0.0030(4) 0.0010(4)
Br1 0.0179(7) 0.0195(7) 0.0273(7) -0.0049(6) 0.0051(6) -0.0009(6)
Br2 0.0205(7) 0.0246(8) 0.0225(7) -0.0075(6) 0.0011(5) 0.0013(6)
Br3 0.0245(7) 0.0256(8) 0.0207(7) -0.0030(6) 0.0017(6) 0.0037(6)
Br4 0.0226(7) 0.0249(8) 0.0295(8) 0.0039(6) 0.0005(6) -0.0030(6)
Br6 0.0165(6) 0.0171(7) 0.0223(7) 0.0036(5) 0.0056(5) 0.0007(6)
Br5 0.0186(7) 0.0276(8) 0.0293(8) 0.0116(6) 0.0026(6) 0.0012(6)
S1 0.0210(17) 0.0202(19) 0.0211(18) -0.0025(13) 0.0024(14) -0.0023(15)
S2 0.0178(16) 0.0150(17) 0.0115(16) -0.0011(12) 0.0008(12) -0.0006(14)
S3 0.0172(16) 0.0165(17) 0.0123(16) 0.0003(12) 0.0042(13) 0.0024(14)
N1 0.011(3) 0.011(4) 0.013(4) 0.000(3) 0.001(3) -0.002(3)
N2 0.021(4) 0.018(4) 0.020(4) 0.002(3) 0.005(3) -0.001(3)
N3 0.016(4) 0.016(4) 0.017(4) -0.005(3) 0.000(3) 0.001(3)
N4 0.015(4) 0.015(4) 0.011(3) -0.003(3) 0.000(3) 0.000(3)
N5 0.015(4) 0.014(4) 0.014(4) 0.003(3) 0.003(3) -0.003(3)
N6 0.012(3) 0.010(4) 0.013(3) 0.000(3) 0.006(3) 0.004(3)
C1 0.016(4) 0.012(4) 0.017(4) -0.002(3) 0.000(3) -0.002(3)
C2 0.017(4) 0.017(4) 0.016(4) 0.000(3) 0.004(3) -0.002(3)
C3 0.018(4) 0.020(4) 0.022(4) -0.001(3) 0.004(3) 0.001(3)
C4 0.016(4) 0.019(4) 0.018(4) 0.003(3) 0.000(3) -0.002(3)
C5 0.025(4) 0.023(4) 0.026(4) -0.002(3) 0.003(3) -0.001(3)
C6 0.019(4) 0.017(4) 0.017(4) -0.001(3) 0.000(3) -0.002(3)
C7 0.014(4) 0.014(4) 0.014(4) -0.004(3) 0.001(3) -0.003(3)
C8 0.028(4) 0.021(4) 0.020(4) -0.001(3) 0.005(3) 0.000(3)
C9 0.028(4) 0.027(5) 0.026(4) 0.001(3) 0.005(3) 0.000(3)
C10 0.029(5) 0.027(5) 0.029(5) -0.004(4) 0.004(4) 0.005(4)
C11 0.039(6) 0.030(5) 0.020(5) 0.000(4) 0.005(4) 0.008(5)
C12 0.019(4) 0.017(4) 0.017(4) -0.002(3) 0.002(3) -0.002(3)
C13 0.021(4) 0.018(4) 0.015(4) 0.001(3) 0.005(3) -0.001(3)
C14 0.025(4) 0.025(4) 0.025(4) -0.001(3) 0.002(3) -0.001(3)
C15 0.024(5) 0.029(5) 0.026(5) -0.008(4) 0.010(4) 0.002(4)
C16 0.040(6) 0.036(6) 0.026(5) 0.005(4) 0.004(4) -0.002(5)
C17 0.011(4) 0.013(4) 0.010(4) -0.002(3) -0.003(3) 0.003(3)
C18 0.011(4) 0.013(4) 0.016(4) 0.002(3) -0.001(3) 0.001(3)
C19 0.015(4) 0.019(4) 0.018(4) 0.003(3) 0.005(3) 0.000(3)
C20 0.018(4) 0.019(4) 0.019(4) 0.002(3) 0.002(3) -0.005(3)
C21 0.023(4) 0.022(4) 0.025(4) -0.004(3) 0.002(3) 0.003(3)
C22 0.021(4) 0.024(4) 0.019(4) 0.002(3) 0.003(3) 0.000(3)
C23 0.013(4) 0.013(4) 0.014(4) -0.003(3) 0.002(3) 0.004(3)
C24 0.016(4) 0.017(4) 0.014(4) 0.002(3) 0.006(3) 0.001(3)
C25 0.021(4) 0.022(4) 0.017(4) -0.001(3) 0.003(3) 0.000(3)
C26 0.020(5) 0.027(5) 0.020(5) 0.000(4) 0.000(4) 0.004(4)
C27 0.025(5) 0.027(5) 0.020(5) 0.003(4) 0.002(4) 0.001(4)
C28 0.018(4) 0.018(4) 0.017(4) -0.004(3) 0.006(3) 0.000(3)
C29 0.014(4) 0.015(4) 0.016(4) 0.000(3) 0.003(3) 0.000(3)
C30 0.022(4) 0.019(4) 0.019(4) -0.003(3) 0.003(3) -0.002(3)
C31 0.021(5) 0.027(5) 0.015(5) -0.003(4) 0.005(4) 0.003(4)
C32 0.023(5) 0.025(5) 0.019(5) -0.006(4) 0.007(4) -0.001(4)
C33 0.019(4) 0.018(4) 0.019(4) 0.001(3) 0.003(3) 0.002(3)
C34 0.016(4) 0.017(4) 0.022(4) 0.001(3) 0.006(3) 0.001(3)
C35 0.018(4) 0.020(4) 0.019(4) -0.001(3) 0.001(3) 0.002(3)
C36 0.020(4) 0.017(4) 0.024(4) -0.001(3) 0.005(3) -0.001(3)
C37 0.023(4) 0.021(4) 0.023(4) 0.003(3) 0.003(3) 0.002(3)
C38 0.021(4) 0.020(4) 0.019(4) 0.001(3) -0.001(3) -0.001(3)
C39 0.015(4) 0.017(4) 0.016(4) 0.001(3) 0.003(3) 0.001(3)
C40 0.021(4) 0.018(4) 0.018(4) -0.001(3) 0.004(3) 0.000(3)
C41 0.020(4) 0.017(4) 0.015(4) -0.002(3) 0.002(3) 0.001(3)
C42 0.031(5) 0.034(6) 0.032(5) 0.007(5) 0.004(4) -0.001(5)
C43 0.029(5) 0.032(5) 0.020(5) 0.001(4) -0.003(4) 0.001(5)
C44 0.017(4) 0.019(4) 0.014(4) -0.002(3) 0.004(3) -0.001(3)
C45 0.025(4) 0.021(4) 0.021(4) -0.003(3) 0.005(3) 0.001(3)
C46 0.017(4) 0.018(4) 0.018(4) -0.002(3) 0.005(3) 0.002(3)
C47 0.022(5) 0.021(5) 0.015(5) 0.001(4) 0.005(4) 0.004(4)
C48 0.030(5) 0.024(5) 0.017(5) 0.005(4) 0.004(4) 0.002(4)

loop_
_atom_type_symbol
_atom_type_description
_atom_type_scat_dispersion_real
_atom_type_scat_dispersion_imag
_atom_type_scat_source
C C 0.0033 0.0016 'International Tables Vol C Tables 4.2.6.8 and 6.1.1.4'
H H 0.0000 0.0000 'International Tables Vol C Tables 4.2.6.8 and 6.1.1.4'
S S 0.1246 0.1234 'International Tables Vol C Tables 4.2.6.8 and 6.1.1.4'
Br Br -0.2901 2.4595 'International Tables Vol C Tables 4.2.6.8 and 6.1.1.4'
Pd Pd -0.9988 1.0072 'International Tables Vol C Tables 4.2.6.8 and 6.1.1.4'
N N 0.0061 0.0033 'International Tables Vol C Tables 4.2.6.8 and 6.1.1.4'

loop_
_geom_angle_atom_site_label_1
_geom_angle_atom_site_label_2
_geom_angle_atom_site_label_3
_geom_angle
_geom_angle_site_symmetry_1
_geom_angle_site_symmetry_3
C1 Pd1 S2 174.1(3) . .
C1 Pd1 Br2 85.0(3) . .
S2 Pd1 Br2 98.93(9) . .
C1 Pd1 Br1 89.6(3) . .
S2 Pd1 Br1 86.79(8) . .
Br2 Pd1 Br1 173.28(6) . .
C17 Pd2 S1 171.3(3) . .
C17 Pd2 Br4 89.5(3) . .
S1 Pd2 Br4 98.40(9) . .
C17 Pd2 Br3 86.0(3) . .
S1 Pd2 Br3 86.30(9) . .
Br4 Pd2 Br3 174.56(6) . .
C33 Pd3 S3 174.9(4) . .
C33 Pd3 Br6 88.2(4) . .
S3 Pd3 Br6 88.55(8) . .
C33 Pd3 Br5 86.0(4) . .
S3 Pd3 Br5 97.59(8) . .
Br6 Pd3 Br5 172.26(6) . .
C13 S1 C14 105.5(6) . .
C13 S1 Pd2 106.8(4) . .
C14 S1 Pd2 109.9(4) . .
C29 S2 C30 104.6(5) . .
C29 S2 Pd1 107.0(4) . .
C30 S2 Pd1 109.5(4) . .
C45 S3 C46 103.3(5) . .
C45 S3 Pd3 105.4(4) . .
C46 S3 Pd3 107.0(4) . .
C1 N1 C2 110.5(9) . .
C1 N1 C8 123.0(9) . .
C2 N1 C8 126.2(10) . .
C1 N2 C7 109.7(9) . .
C1 N2 C12 126.2(10) . .
C7 N2 C12 124.0(9) . .
C17 N3 C23 110.4(10) . .
C17 N3 C28 123.6(10) . .
C23 N3 C28 125.9(9) . .
C17 N4 C18 112.0(9) . .
C17 N4 C24 122.9(9) . .
C18 N4 C24 125.0(10) . .
C33 N5 C34 109.3(9) . .
C33 N5 C40 123.7(10) . .
C34 N5 C40 126.9(10) . .
C33 N6 C39 111.0(9) . .
C33 N6 C44 123.8(10) . .
C39 N6 C44 125.2(9) . .
N2 C1 N1 106.8(10) . .
N2 C1 Pd1 127.2(9) . .
N1 C1 Pd1 125.9(8) . .
C3 C2 C7 122.5(11) . .
C3 C2 N1 131.7(11) . .
C7 C2 N1 105.8(10) . .
C2 C3 C4 117.3(11) . .
C3 C4 C5 119.7(12) . .
C6 C5 C4 123.6(12) . .
C5 C6 C7 114.5(11) . .
C2 C7 N2 107.1(10) . .
C2 C7 C6 122.4(11) . .
N2 C7 C6 130.5(11) . .
N1 C8 C9 114.3(10) . .
C8 C9 C10 110.2(11) . .
C8 C9 C11 105.4(11) . .
C10 C9 C11 110.4(11) . .
N2 C12 C13 110.5(9) . .
C12 C13 S1 114.1(8) . .
C15 C14 C16 113.5(11) . .
C15 C14 S1 109.4(9) . .
C16 C14 S1 105.3(9) . .
N4 C17 N3 106.0(10) . .
N4 C17 Pd2 124.8(8) . .
N3 C17 Pd2 129.1(9) . .
C19 C18 C23 121.5(11) . .
C19 C18 N4 134.2(11) . .
C23 C18 N4 104.3(10) . .
C20 C19 C18 117.1(11) . .
C19 C20 C21 122.3(12) . .
C22 C21 C20 121.1(12) . .
C21 C22 C23 117.4(11) . .
N3 C23 C18 107.1(10) . .
N3 C23 C22 132.3(11) . .
C18 C23 C22 120.5(11) . .
N4 C24 C25 112.8(9) . .
C26 C25 C24 112.5(10) . .
C26 C25 C27 109.0(10) . .
C24 C25 C27 109.7(10) . .
N3 C28 C29 110.8(9) . .
C28 C29 S2 113.3(8) . .
C32 C30 C31 111.7(10) . .
C32 C30 S2 110.9(8) . .
C31 C30 S2 105.1(8) . .
N6 C33 N5 106.8(10) . .
N6 C33 Pd3 128.5(9) . .
N5 C33 Pd3 124.6(8) . .
C35 C34 N5 130.9(11) . .
C35 C34 C39 122.4(11) . .
N5 C34 C39 106.7(10) . .
C34 C35 C36 116.5(11) . .
C37 C36 C35 121.5(12) . .
C38 C37 C36 121.9(12) . .
C37 C38 C39 117.3(11) . .
N6 C39 C34 106.1(10) . .
N6 C39 C38 133.5(11) . .
C34 C39 C38 120.4(11) . .
N5 C40 C41 114.0(10) . .
C42 C41 C43 111.0(10) . .
C42 C41 C40 112.3(10) . .
C43 C41 C40 107.2(10) . .
N6 C44 C45 111.4(9) . 3_566
C44 C45 S3 106.2(8) 3_566 .
C48 C46 C47 112.7(10) . .
C48 C46 S3 111.6(8) . .
C47 C46 S3 103.9(8) . .

loop_
_geom_bond_atom_site_label_1
_geom_bond_atom_site_label_2
_geom_bond_distance
_geom_bond_site_symmetry_2
Pd1 C1 1.954(11) .
Pd1 S2 2.379(3) .
Pd1 Br2 2.4267(16) .
Pd1 Br1 2.4339(16) .
Pd2 C17 1.963(11) .
Pd2 S1 2.378(3) .
Pd2 Br4 2.4164(17) .
Pd2 Br3 2.4373(16) .
Pd3 C33 1.954(12) .
Pd3 S3 2.384(3) .
Pd3 Br6 2.4312(15) .
Pd3 Br5 2.4325(16) .
S1 C13 1.821(11) .
S1 C14 1.826(12) .
S2 C29 1.810(11) .
S2 C30 1.857(12) .
S3 C45 1.824(12) .
S3 C46 1.855(12) .
N1 C1 1.353(14) .
N1 C2 1.393(14) .
N1 C8 1.502(14) .
N2 C1 1.350(14) .
N2 C7 1.395(14) .
N2 C12 1.486(14) .
N3 C17 1.356(14) .
N3 C23 1.378(14) .
N3 C28 1.476(14) .
N4 C17 1.328(14) .
N4 C18 1.401(14) .
N4 C24 1.486(13) .
N5 C33 1.379(14) .
N5 C34 1.389(14) .
N5 C40 1.482(14) .
N6 C33 1.339(14) .
N6 C39 1.388(14) .
N6 C44 1.474(13) .
C2 C3 1.372(16) .
C2 C7 1.380(15) .
C3 C4 1.403(16) .
C4 C5 1.418(16) .
C5 C6 1.381(16) .
C6 C7 1.420(15) .
C8 C9 1.513(17) .
C9 C10 1.515(17) .
C9 C11 1.526(17) .
C12 C13 1.511(16) .
C14 C15 1.523(17) .
C14 C16 1.536(17) .
C18 C19 1.383(16) .
C18 C23 1.392(15) .
C19 C20 1.367(16) .
C20 C21 1.384(16) .
C21 C22 1.371(17) .
C22 C23 1.398(16) .
C24 C25 1.518(15) .
C25 C26 1.486(16) .
C25 C27 1.540(16) .
C28 C29 1.534(15) .
C30 C32 1.504(16) .
C30 C31 1.510(16) .
C34 C35 1.384(17) .
C34 C39 1.397(16) .
C35 C36 1.401(16) .
C36 C37 1.391(16) .
C37 C38 1.376(16) .
C38 C39 1.409(16) .
C40 C41 1.527(15) .
C41 C42 1.502(17) .
C41 C43 1.521(16) .
C44 C45 1.521(16) 3_566
C45 C44 1.521(16) 3_566
C46 C48 1.517(16) .
C46 C47 1.517(15) .
